data_4126150
loop_
_publ_author_name
'Zhao, Shasha'
'Zhao, Pei'
'Cai, Wenting'
'Bao, Lipiao'
'Chen, Muqing'
'Xie, Yunpeng'
'Zhao, Xiang'
'Lu, Xing'

_publ_section_title
;
 Stabilization of Giant Fullerenes C2(41)-C90, D3(85)-C92, C1(132)-C94,
 C2(157)-C96, and C1(175)-C98 by Encapsulation of a Large La2C2 Cluster:
 The Importance of Cluster-Cage Matching.
;
_journal_issue 13
_journal_name_full 'Journal of the American Chemical Society'
_journal_page_first 4724
_journal_page_last 4728
_journal_paper_doi 10.1021/jacs.6b11970
_journal_volume 139
_journal_year 2017
_chemical_formula_moiety 'La2c2@C2-C98 3CS2'
_chemical_formula_sum 'C103 La2 S6'
_chemical_formula_weight 1707.21
_chemical_name_common 'La2c2@C2-C98 3CS2'
_chemical_name_systematic 'La2c2@C2-C98 3CS2'
_space_group_crystal_system monoclinic
_space_group_IT_number 14
_space_group_name_Hall '-P 2yn'
_space_group_name_H-M_alt 'P 1 21/n 1'
_symmetry_space_group_name_Hall '-P 2yn'
_symmetry_space_group_name_H-M 'P 1 21/n 1'
_audit_creation_method SHELXL-2014/7
_cell_angle_alpha 90
_cell_angle_beta 96.090(4)
_cell_angle_gamma 90
_cell_formula_units_Z 4
_cell_length_a 15.119(2)
_cell_length_b 20.012(3)
_cell_length_c 17.444(3)
_cell_measurement_reflns_used 8981
_cell_measurement_temperature 173(2)
_cell_measurement_theta_max 24.7335
_cell_measurement_theta_min 3.0105
_cell_volume 5248.1(14)
_computing_cell_refinement 'SAINT (Bruker, 2014)'
_computing_data_collection 'Apex2 (Bruker, 2014)'
_computing_data_reduction 'SAINT (Bruker, 2014)'
_computing_publication_material 'SHELXL-2014/7 (Sheldrick, 2014)'
_computing_structure_refinement 'SHELXL-2014/7 (Sheldrick, 2014)'
_computing_structure_solution 'SHELXTL XT-2014/4 (Sheldrick, 2014)'
_diffrn_ambient_temperature 173(2)
_diffrn_detector_area_resol_mean 8.3
_diffrn_measured_fraction_theta_full 0.995
_diffrn_measured_fraction_theta_max 0.995
_diffrn_measurement_device_type 'Bruker D8 Quest'
_diffrn_measurement_method \w
_diffrn_radiation_type MoK\a
_diffrn_radiation_wavelength 0.71073
_diffrn_reflns_av_R_equivalents 0.0433
_diffrn_reflns_av_unetI/netI 0.0263
_diffrn_reflns_Laue_measured_fraction_full 0.995
_diffrn_reflns_Laue_measured_fraction_max 0.995
_diffrn_reflns_limit_h_max 17
_diffrn_reflns_limit_h_min -17
_diffrn_reflns_limit_k_max 23
_diffrn_reflns_limit_k_min -23
_diffrn_reflns_limit_l_max 20
_diffrn_reflns_limit_l_min -20
_diffrn_reflns_number 64506
_diffrn_reflns_point_group_measured_fraction_full 0.995
_diffrn_reflns_point_group_measured_fraction_max 0.995
_diffrn_reflns_theta_full 24.798
_diffrn_reflns_theta_max 24.798
_diffrn_reflns_theta_min 2.895
_diffrn_source 'fine-focus sealed tube'
_exptl_absorpt_coefficient_mu 1.919
_exptl_absorpt_correction_type multi-scan
_exptl_absorpt_process_details SADABS
_exptl_crystal_colour Black
_exptl_crystal_density_diffrn 2.161
_exptl_crystal_density_method 'not measured'
_exptl_crystal_description Block
_exptl_crystal_F_000 3312
_exptl_crystal_size_max 0.190
_exptl_crystal_size_mid 0.150
_exptl_crystal_size_min 0.140
_exptl_transmission_factor_max 0.7451
_exptl_transmission_factor_min 0.6939
_refine_diff_density_max 1.856
_refine_diff_density_min -1.220
_refine_diff_density_rms 0.158
_refine_ls_extinction_method none
_refine_ls_goodness_of_fit_ref 1.040
_refine_ls_hydrogen_treatment undef
_refine_ls_matrix_type full
_refine_ls_number_parameters 1073
_refine_ls_number_reflns 8981
_refine_ls_number_restraints 1252
_refine_ls_restrained_S_all 1.109
_refine_ls_R_factor_all 0.0909
_refine_ls_R_factor_gt 0.0803
_refine_ls_shift/su_max 0.002
_refine_ls_shift/su_mean 0.000
_refine_ls_structure_factor_coef Fsqd
_refine_ls_weighting_details 'w=1/[\s^2^(Fo^2^)+(0.1087P)^2^+55.8269P] where P=(Fo^2^+2Fc^2^)/3'
_refine_ls_weighting_scheme calc
_refine_ls_wR_factor_gt 0.2152
_refine_ls_wR_factor_ref 0.2252
_reflns_Friedel_coverage 0.000
_reflns_number_gt 7733
_reflns_number_total 8981
_reflns_threshold_expression 'I > 2\s(I)'
_cod_data_source_file ja6b11970_si_005.cif
_cod_data_source_block la2c2@c98
_cod_depositor_comments
;
The following automatic conversions were performed:

'_exptl_absorpt_correction_type' value 'Multi-scan' changed to
'multi-scan' according to
/home/data/users/saulius/crontab/automatic-downloads/current/ACS/lib/dictionaries/cif_core.dic
dictionary named 'cif_core.dic' version 2.4.2 from 2011-04-26.

Automatic conversion script
Id: cif_fix_values 4973 2017-02-22 13:04:09Z antanas 
;
_cod_original_cell_volume 5248.2(13)
_cod_database_code 4126150
_shelx_shelxl_version_number 2014/7
_shelx_space_group_comment
;
The symmetry employed for this shelxl refinement is uniquely defined
by the following loop, which should always be used as a source of
symmetry information in preference to the above space-group names.
They are only intended as comments.
;
_shelx_estimated_absorpt_t_min 0.712
_shelx_estimated_absorpt_t_max 0.775

loop_
_space_group_symop_operation_xyz
'x, y, z'
'-x+1/2, y+1/2, -z+1/2'
'-x, -y, -z'
'x-1/2, -y-1/2, z-1/2'

loop_
_atom_site_label
_atom_site_type_symbol
_atom_site_fract_x
_atom_site_fract_y
_atom_site_fract_z
_atom_site_U_iso_or_equiv
_atom_site_adp_type
_atom_site_occupancy
_atom_site_site_symmetry_order
_atom_site_calc_flag
_atom_site_refinement_flags_posn
_atom_site_refinement_flags_adp
_atom_site_refinement_flags_occupancy
C1 C -0.1514(9) 0.6292(6) 0.1595(10) 0.087(4) Uani 1 1 d . U .
C2 C -0.0807(9) 0.5914(5) 0.1960(10) 0.085(4) Uani 1 1 d . U .
C3 C -0.0896(9) 0.5837(6) 0.2761(11) 0.096(4) Uani 1 1 d . U .
C4 C -0.1727(9) 0.6156(7) 0.2876(11) 0.095(4) Uani 1 1 d . U .
C5 C -0.2077(8) 0.6423(6) 0.2145(10) 0.088(4) Uani 1 1 d . U .
C6 C -0.2637(8) 0.7005(7) 0.2084(9) 0.083(3) Uani 1 1 d . U .
C7 C -0.2612(9) 0.7430(7) 0.1423(8) 0.085(3) Uani 1 1 d . U .
C8 C -0.1985(10) 0.7334(8) 0.0860(8) 0.095(4) Uani 1 1 d . U .
C9 C -0.1411(9) 0.6726(7) 0.0954(8) 0.085(3) Uani 1 1 d . U .
C10 C -0.0601(9) 0.6722(7) 0.0623(8) 0.091(4) Uani 1 1 d D U .
C11 C 0.0122(8) 0.6322(6) 0.0961(8) 0.084(3) Uani 1 1 d D U .
C12 C 0.0047(9) 0.5937(6) 0.1656(9) 0.086(3) Uani 1 1 d . U .
C13 C 0.0794(9) 0.5877(5) 0.2209(9) 0.080(3) Uani 1 1 d . U .
C14 C 0.0706(8) 0.5898(5) 0.3024(9) 0.081(3) Uani 1 1 d . U .
C15 C -0.0119(9) 0.5876(6) 0.3323(10) 0.089(4) Uani 1 1 d . U .
C16 C -0.0188(8) 0.6260(7) 0.4010(9) 0.086(4) Uani 1 1 d . U .
C17 C -0.1034(9) 0.6572(7) 0.4130(9) 0.093(4) Uani 1 1 d . U .
C18 C -0.1794(9) 0.6499(8) 0.3583(11) 0.098(4) Uani 1 1 d . U .
C19 C -0.2372(8) 0.7060(8) 0.3538(10) 0.094(4) Uani 1 1 d . U .
C20 C -0.2856(6) 0.7259(7) 0.2782(9) 0.078(3) Uani 1 1 d . U .
C21 C -0.3059(6) 0.7954(7) 0.2876(8) 0.073(3) Uani 1 1 d . U .
C22 C -0.2641(8) 0.8221(8) 0.3584(8) 0.081(3) Uani 1 1 d . U .
C23 C -0.2196(7) 0.7655(9) 0.4003(7) 0.084(3) Uani 1 1 d . U .
C24 C -0.1371(9) 0.7759(9) 0.4437(7) 0.090(4) Uani 1 1 d . U .
C25 C -0.0790(8) 0.7204(8) 0.4535(7) 0.084(3) Uani 1 1 d . U .
C26 C 0.0134(8) 0.7260(7) 0.4608(6) 0.074(3) Uani 1 1 d . U .
C27 C 0.0503(8) 0.6704(6) 0.4294(7) 0.074(3) Uani 1 1 d . U .
C28 C 0.1328(7) 0.6753(5) 0.3958(7) 0.063(3) Uani 1 1 d . U .
C29 C 0.1440(7) 0.6306(5) 0.3362(7) 0.064(3) Uani 1 1 d . U .
C30 C 0.1993(7) 0.6474(5) 0.2779(7) 0.066(3) Uani 1 1 d . U .
C31 C 0.1598(8) 0.6185(6) 0.2079(8) 0.075(3) Uani 1 1 d . U .
C32 C 0.1703(7) 0.6482(6) 0.1400(7) 0.079(3) Uani 1 1 d D U .
C33 C 0.0967(8) 0.6543(6) 0.0820(7) 0.087(4) Uani 1 1 d D U .
C34 C 0.1174(9) 0.7134(7) 0.0416(7) 0.114(4) Uani 1 1 d D U .
C35 C 0.0526(10) 0.7494(7) 0.0136(9) 0.122(5) Uani 1 1 d D U .
C36 C -0.0359(9) 0.7296(7) 0.0203(7) 0.100(4) Uani 1 1 d D U .
C37 C -0.0841(9) 0.7895(8) 0.0118(7) 0.111(4) Uani 1 1 d D U .
C38 C -0.1663(10) 0.7883(8) 0.0425(6) 0.100(4) Uani 1 1 d D U .
C39 C -0.1945(11) 0.8574(8) 0.0555(8) 0.111(4) Uani 1 1 d D U .
C40 C -0.2638(9) 0.8640(8) 0.1047(8) 0.087(4) Uani 1 1 d . U .
C41 C -0.2953(8) 0.8091(7) 0.1495(8) 0.080(3) Uani 1 1 d . U .
C42 C -0.3152(6) 0.8359(6) 0.2228(7) 0.067(3) Uani 1 1 d . U .
C43 C -0.2928(6) 0.9059(6) 0.2312(7) 0.062(3) Uani 1 1 d . U .
C44 C -0.2517(8) 0.9309(6) 0.3003(8) 0.076(3) Uani 1 1 d . U .
C45 C -0.2296(8) 0.8863(8) 0.3645(7) 0.081(3) Uani 1 1 d . U .
C46 C -0.1471(10) 0.8987(8) 0.4150(7) 0.091(4) Uani 1 1 d . U .
C47 C -0.0965(9) 0.8408(8) 0.4514(6) 0.084(3) Uani 1 1 d . U .
C48 C -0.0013(8) 0.8480(7) 0.4671(5) 0.068(3) Uani 1 1 d . U .
C49 C 0.0565(8) 0.7895(7) 0.4654(5) 0.070(3) Uani 1 1 d . U .
C50 C 0.1448(7) 0.7928(6) 0.4417(5) 0.062(3) Uani 1 1 d . U .
C51 C 0.1810(6) 0.7378(5) 0.4004(6) 0.055(2) Uani 1 1 d . U .
C52 C 0.2436(6) 0.7509(5) 0.3445(6) 0.055(2) Uani 1 1 d . U .
C53 C 0.2485(6) 0.7057(6) 0.2801(7) 0.063(3) Uani 1 1 d . U .
C54 C 0.2693(6) 0.7320(7) 0.2073(7) 0.068(3) Uani 1 1 d . U .
C55 C 0.2297(7) 0.7047(6) 0.1387(7) 0.084(3) Uani 1 1 d D U .
C56 C 0.2004(8) 0.7461(8) 0.0735(7) 0.094(4) Uani 1 1 d D U .
C57 C 0.2137(9) 0.8161(10) 0.0731(7) 0.113(4) Uani 1 1 d D U .
C58 C 0.1429(9) 0.8634(8) 0.0432(7) 0.099(4) Uani 1 1 d D U .
C59 C 0.0675(10) 0.8212(7) 0.0114(6) 0.092(4) Uani 1 1 d D U .
C60 C -0.0215(10) 0.8447(7) 0.0094(7) 0.113(4) Uani 1 1 d D U .
C61 C -0.0430(9) 0.9049(7) 0.0345(7) 0.114(4) Uani 1 1 d D U .
C62 C -0.1348(9) 0.9117(7) 0.0513(7) 0.114(4) Uani 1 1 d D U .
C63 C -0.1498(8) 0.9681(7) 0.0948(6) 0.096(4) Uani 1 1 d D U .
C64 C -0.2140(8) 0.9714(7) 0.1473(7) 0.096(4) Uani 1 1 d D U .
C65 C -0.2695(7) 0.9265(7) 0.1562(8) 0.079(3) Uani 1 1 d . U .
C66 C -0.1827(8) 1.0090(6) 0.2147(7) 0.086(4) Uani 1 1 d D U .
C67 C -0.1958(9) 0.9901(6) 0.2892(8) 0.081(3) Uani 1 1 d . U .
C68 C -0.1296(9) 1.0035(6) 0.3470(8) 0.098(4) Uani 1 1 d D U .
C69 C -0.1039(9) 0.9571(7) 0.4063(7) 0.098(4) Uani 1 1 d D U .
C70 C -0.0131(9) 0.9632(7) 0.4313(7) 0.098(4) Uani 1 1 d D U .
C71 C 0.0392(9) 0.9103(7) 0.4573(6) 0.077(3) Uani 1 1 d . U .
C72 C 0.1294(8) 0.9153(5) 0.4461(6) 0.073(3) Uani 1 1 d D U .
C73 C 0.1810(7) 0.8567(5) 0.4355(5) 0.065(3) Uani 1 1 d D U .
C74 C 0.2477(7) 0.8705(5) 0.3852(6) 0.071(3) Uani 1 1 d D U .
C75 C 0.2770(6) 0.8179(6) 0.3387(6) 0.062(3) Uani 1 1 d . U .
C76 C 0.3044(6) 0.8413(7) 0.2699(7) 0.067(3) Uani 1 1 d . U .
C77 C 0.2949(6) 0.8021(7) 0.2018(7) 0.068(3) Uani 1 1 d . U .
C78 C 0.2679(7) 0.8457(8) 0.1357(7) 0.093(4) Uani 1 1 d D U .
C79 C 0.2562(7) 0.9168(7) 0.1662(9) 0.098(4) Uani 1 1 d D U .
C80 C 0.1822(10) 0.9594(9) 0.1366(9) 0.124(5) Uani 1 1 d D U .
C81 C 0.1176(9) 0.9316(7) 0.0748(6) 0.091(4) Uani 1 1 d D U .
C82 C 0.0248(9) 0.9467(6) 0.0658(6) 0.083(3) Uani 1 1 d D U .
C83 C 0.0064(10) 1.0024(6) 0.1166(8) 0.117(4) Uani 1 1 d D U .
C84 C -0.0810(9) 1.0122(7) 0.1297(7) 0.121(5) Uani 1 1 d D U .
C85 C -0.0995(9) 1.0370(6) 0.2028(7) 0.086(3) Uani 1 1 d D U .
C86 C -0.0440(9) 1.0503(6) 0.2676(8) 0.088(4) Uani 1 1 d D U .
C87 C -0.0531(11) 1.0368(7) 0.3345(10) 0.110(4) Uani 1 1 d D U .
C88 C 0.0196(11) 1.0141(7) 0.3877(9) 0.110(4) Uani 1 1 d D U .
C89 C 0.0978(12) 1.0159(7) 0.3748(9) 0.104(4) Uani 1 1 d D U .
C90 C 0.1199(10) 1.0403(7) 0.3013(8) 0.120(5) Uani 1 1 d D U .
C91 C 0.0486(10) 1.0517(6) 0.2476(8) 0.110(4) Uani 1 1 d D U .
C92 C 0.0691(9) 1.0312(5) 0.1743(7) 0.080(3) Uani 1 1 d D U .
C93 C 0.1590(9) 1.0048(6) 0.1820(8) 0.107(4) Uani 1 1 d D U .
C94 C 0.1901(8) 1.0148(6) 0.2617(8) 0.087(4) Uani 1 1 d D U .
C95 C 0.2465(10) 0.9644(8) 0.2986(10) 0.122(5) Uani 1 1 d D U .
C96 C 0.2876(7) 0.9102(7) 0.2533(8) 0.078(3) Uani 1 1 d . U .
C97 C 0.2357(8) 0.9410(6) 0.3685(8) 0.116(5) Uani 1 1 d D U .
C98 C 0.1615(8) 0.9694(6) 0.4045(7) 0.089(4) Uani 1 1 d D U .
C99 C -0.0440(8) 0.8314(5) 0.2307(6) 0.057(2) Uani 1 1 d . . .
C100 C 0.0222(7) 0.8050(5) 0.2155(6) 0.056(2) Uani 1 1 d . . .
C101 C 0.4898(5) 0.7178(4) 0.2376(5) 0.0374(18) Uani 1 1 d . . .
C102 C 0.0715(5) 0.4517(4) 0.4303(4) 0.0336(16) Uani 1 1 d . . .
C103 C -0.4278(6) 0.9517(5) 0.4234(5) 0.048(2) Uani 1 1 d . . .
S1 S 0.48934(16) 0.71839(14) 0.32536(13) 0.0535(6) Uani 1 1 d . . .
S2 S 0.49139(17) 0.71685(13) 0.14963(13) 0.0535(6) Uani 1 1 d . . .
S3 S 0.13341(15) 0.49516(11) 0.48479(12) 0.0448(5) Uani 1 1 d . . .
S4 S 0.00913(15) 0.40805(12) 0.37498(15) 0.0526(6) Uani 1 1 d . . .
S5 S -0.36300(18) 0.99152(14) 0.47973(16) 0.0617(7) Uani 1 1 d . . .
S6 S -0.49271(19) 0.91058(15) 0.36810(18) 0.0668(7) Uani 1 1 d . . .
La1 La 0.07636(5) 0.91930(3) 0.27685(6) 0.0454(3) Uani 0.787(3) 1 d . U P
La2 La -0.05625(7) 0.71138(5) 0.28649(6) 0.0541(4) Uani 0.762(3) 1 d . U P
La3 La -0.0786(10) 0.9205(6) 0.2188(8) 0.144(6) Uani 0.101(2) 1 d . . P
La4 La -0.1078(7) 0.7414(5) 0.2948(5) 0.0609(18) Uani 0.0770(18) 1 d . U P
La5 La 0.1319(6) 0.8808(5) 0.2642(6) 0.0532(19) Uani 0.0676(18) 1 d . U P
La6 La -0.0197(9) 0.6947(5) 0.2548(8) 0.0629(17) Uani 0.070(2) 1 d . U P
La7 La 0.0474(9) 0.7102(6) 0.2051(9) 0.076(3) Uani 0.0590(18) 1 d . U P
La8 La 0.0973(12) 0.9092(8) 0.2396(13) 0.050(2) Uani 0.044(2) 1 d . U P
La9 La 0.0900(18) 0.7461(13) 0.1727(17) 0.083(4) Uani 0.0320(17) 1 d . U P

loop_
_atom_site_aniso_label
_atom_site_aniso_U_11
_atom_site_aniso_U_22
_atom_site_aniso_U_33
_atom_site_aniso_U_23
_atom_site_aniso_U_13
_atom_site_aniso_U_12
C1 0.066(6) 0.054(6) 0.133(9) -0.019(6) -0.034(7) -0.021(5)
C2 0.073(7) 0.032(5) 0.142(9) 0.001(6) -0.030(7) -0.016(5)
C3 0.073(7) 0.038(5) 0.171(10) 0.035(6) -0.015(7) -0.022(5)
C4 0.069(7) 0.059(6) 0.154(10) 0.032(7) 0.000(7) -0.034(6)
C5 0.056(6) 0.058(6) 0.142(9) 0.010(7) -0.032(6) -0.034(5)
C6 0.053(6) 0.073(7) 0.117(9) -0.004(6) -0.019(6) -0.029(5)
C7 0.069(6) 0.083(7) 0.091(7) -0.006(6) -0.050(6) -0.007(6)
C8 0.097(8) 0.100(8) 0.074(7) -0.031(6) -0.051(6) 0.003(7)
C9 0.075(7) 0.070(7) 0.098(8) -0.032(6) -0.042(6) -0.009(6)
C10 0.081(7) 0.089(8) 0.092(8) -0.019(6) -0.038(6) -0.010(6)
C11 0.078(7) 0.060(6) 0.106(8) -0.024(6) -0.028(6) -0.001(5)
C12 0.077(7) 0.040(5) 0.132(9) -0.013(6) -0.032(7) -0.003(5)
C13 0.084(7) 0.026(4) 0.123(8) -0.009(5) -0.024(7) 0.016(5)
C14 0.072(6) 0.031(5) 0.133(9) 0.020(6) -0.015(7) 0.013(5)
C15 0.078(7) 0.036(5) 0.147(10) 0.041(6) -0.017(7) -0.006(5)
C16 0.069(6) 0.073(7) 0.115(8) 0.071(6) 0.005(6) 0.000(6)
C17 0.076(7) 0.091(7) 0.115(8) 0.081(7) 0.019(6) -0.005(6)
C18 0.063(6) 0.087(8) 0.146(9) 0.075(7) 0.018(7) -0.026(6)
C19 0.048(6) 0.103(8) 0.135(9) 0.063(7) 0.033(6) -0.019(6)
C20 0.030(4) 0.085(7) 0.118(8) 0.036(7) 0.003(5) -0.021(5)
C21 0.031(4) 0.094(7) 0.095(7) 0.030(6) 0.015(5) -0.001(5)
C22 0.057(6) 0.113(8) 0.083(7) 0.024(7) 0.052(5) 0.017(6)
C23 0.049(5) 0.140(9) 0.071(6) 0.048(6) 0.038(5) 0.010(6)
C24 0.089(7) 0.145(9) 0.044(5) 0.036(6) 0.039(5) 0.023(7)
C25 0.074(6) 0.127(9) 0.057(6) 0.062(6) 0.032(5) 0.027(6)
C26 0.079(6) 0.101(7) 0.043(5) 0.049(5) 0.011(5) 0.019(6)
C27 0.067(6) 0.078(7) 0.077(6) 0.058(6) 0.003(5) 0.018(5)
C28 0.050(5) 0.055(5) 0.082(6) 0.035(5) -0.002(5) 0.020(4)
C29 0.057(5) 0.040(5) 0.093(7) 0.018(5) -0.006(5) 0.020(4)
C30 0.045(5) 0.053(5) 0.096(7) -0.005(5) -0.012(5) 0.026(4)
C31 0.063(6) 0.051(6) 0.106(8) -0.025(6) -0.007(6) 0.026(5)
C32 0.063(6) 0.078(7) 0.095(7) -0.050(6) 0.007(6) 0.026(5)
C33 0.092(7) 0.078(7) 0.090(8) -0.041(6) 0.000(6) 0.016(6)
C34 0.121(9) 0.147(10) 0.078(8) -0.046(8) 0.020(7) 0.044(8)
C35 0.144(10) 0.148(11) 0.068(7) -0.025(8) -0.014(8) 0.007(10)
C36 0.112(9) 0.124(9) 0.055(6) -0.016(7) -0.032(6) -0.013(8)
C37 0.143(10) 0.148(10) 0.035(5) -0.004(7) -0.019(7) -0.017(9)
C38 0.139(10) 0.120(9) 0.030(5) -0.001(6) -0.047(6) 0.004(8)
C39 0.134(10) 0.139(10) 0.051(6) 0.019(7) -0.038(7) 0.031(9)
C40 0.079(7) 0.105(8) 0.066(7) 0.017(6) -0.038(6) 0.021(6)
C41 0.063(6) 0.081(7) 0.087(7) -0.004(6) -0.036(6) 0.010(5)
C42 0.032(4) 0.079(6) 0.089(7) 0.016(6) 0.000(5) 0.011(4)
C43 0.032(4) 0.077(6) 0.076(6) 0.008(5) 0.007(4) 0.026(4)
C44 0.057(6) 0.075(7) 0.094(7) -0.011(6) 0.005(5) 0.043(5)
C45 0.065(6) 0.112(8) 0.070(6) -0.017(6) 0.025(5) 0.039(6)
C46 0.103(8) 0.120(9) 0.050(5) -0.036(6) 0.007(5) 0.061(7)
C47 0.087(7) 0.136(9) 0.031(5) -0.011(6) 0.021(5) 0.042(7)
C48 0.088(7) 0.100(7) 0.015(4) -0.013(4) 0.001(4) 0.023(6)
C49 0.077(6) 0.111(8) 0.021(4) 0.015(5) -0.004(4) 0.028(6)
C50 0.067(6) 0.084(7) 0.031(4) 0.005(4) -0.020(4) 0.015(5)
C51 0.051(5) 0.061(5) 0.050(5) 0.012(4) -0.017(4) 0.018(4)
C52 0.036(4) 0.066(6) 0.059(5) 0.000(4) -0.015(4) 0.006(4)
C53 0.036(4) 0.071(6) 0.081(6) -0.002(5) -0.002(4) 0.017(4)
C54 0.031(4) 0.097(7) 0.078(6) -0.017(6) 0.015(4) 0.015(5)
C55 0.046(5) 0.121(9) 0.087(7) -0.045(7) 0.021(5) 0.026(6)
C56 0.067(6) 0.158(10) 0.063(6) -0.034(7) 0.035(5) 0.027(7)
C57 0.077(7) 0.203(11) 0.068(7) 0.010(8) 0.048(6) 0.015(9)
C58 0.089(7) 0.168(10) 0.047(6) 0.044(7) 0.036(5) 0.026(8)
C59 0.126(9) 0.117(9) 0.034(5) 0.008(6) 0.014(6) 0.006(8)
C60 0.157(10) 0.144(10) 0.037(6) 0.038(7) 0.008(7) 0.000(9)
C61 0.147(10) 0.145(10) 0.048(6) 0.059(7) 0.003(7) 0.002(9)
C62 0.113(9) 0.159(10) 0.065(7) 0.082(7) -0.005(7) 0.024(9)
C63 0.080(7) 0.131(10) 0.077(7) 0.064(7) 0.001(6) 0.026(7)
C64 0.074(7) 0.103(8) 0.109(8) 0.052(7) -0.001(7) 0.029(7)
C65 0.042(5) 0.085(7) 0.107(8) 0.043(6) -0.009(5) 0.024(5)
C66 0.092(7) 0.058(6) 0.100(8) 0.010(6) -0.025(7) 0.040(6)
C67 0.078(7) 0.057(6) 0.104(8) -0.024(6) -0.010(6) 0.045(5)
C68 0.108(8) 0.066(7) 0.114(8) -0.046(6) -0.016(7) 0.049(6)
C69 0.113(8) 0.097(8) 0.079(7) -0.056(7) -0.016(6) 0.058(7)
C70 0.125(9) 0.088(8) 0.075(7) -0.052(6) -0.014(7) 0.037(7)
C71 0.092(7) 0.099(7) 0.035(5) -0.040(5) -0.016(5) 0.026(6)
C72 0.081(7) 0.082(7) 0.050(5) -0.039(5) -0.026(5) 0.002(6)
C73 0.066(6) 0.079(6) 0.043(5) -0.015(5) -0.028(4) 0.001(5)
C74 0.060(6) 0.070(6) 0.071(6) -0.006(5) -0.042(5) -0.014(5)
C75 0.035(4) 0.086(7) 0.062(6) 0.001(5) -0.014(4) -0.011(5)
C76 0.027(4) 0.092(7) 0.081(6) 0.001(6) -0.002(4) -0.019(5)
C77 0.022(4) 0.110(8) 0.074(6) 0.010(6) 0.012(4) -0.002(5)
C78 0.045(5) 0.169(10) 0.072(7) 0.008(7) 0.036(5) -0.020(7)
C79 0.036(5) 0.115(8) 0.147(9) 0.075(7) 0.035(6) -0.006(5)
C80 0.128(9) 0.126(10) 0.129(10) 0.041(8) 0.060(8) -0.046(8)
C81 0.104(8) 0.132(9) 0.039(5) 0.034(6) 0.020(5) -0.039(7)
C82 0.125(9) 0.080(7) 0.047(6) 0.046(5) 0.028(6) 0.012(7)
C83 0.165(11) 0.090(8) 0.098(8) 0.062(7) 0.017(8) 0.011(8)
C84 0.152(10) 0.105(9) 0.106(9) 0.055(8) 0.010(9) 0.028(9)
C85 0.121(9) 0.054(6) 0.082(7) 0.013(6) 0.004(7) 0.038(6)
C86 0.124(9) 0.041(5) 0.095(8) -0.011(6) -0.003(7) 0.031(6)
C87 0.144(10) 0.058(7) 0.124(9) -0.024(7) -0.002(9) 0.022(7)
C88 0.157(11) 0.074(8) 0.095(9) -0.037(7) -0.006(9) 0.002(9)
C89 0.145(10) 0.062(7) 0.105(9) -0.036(7) 0.014(9) -0.028(8)
C90 0.159(11) 0.054(7) 0.147(11) -0.019(7) 0.016(9) -0.038(8)
C91 0.156(10) 0.035(5) 0.135(10) 0.002(6) 0.003(9) 0.001(7)
C92 0.116(8) 0.034(5) 0.092(7) 0.023(5) 0.026(7) -0.009(5)
C93 0.156(10) 0.051(6) 0.128(9) 0.006(6) 0.074(8) -0.046(7)
C94 0.082(7) 0.055(6) 0.122(9) 0.009(6) -0.003(7) -0.049(6)
C95 0.095(8) 0.123(9) 0.139(10) -0.001(8) -0.024(8) -0.078(7)
C96 0.038(5) 0.090(7) 0.110(8) -0.004(6) 0.022(5) -0.032(5)
C97 0.099(8) 0.120(9) 0.118(9) -0.008(8) -0.046(8) -0.059(8)
C98 0.076(7) 0.097(8) 0.090(8) -0.052(7) -0.009(6) -0.019(6)
C99 0.066(6) 0.048(5) 0.053(6) 0.009(4) -0.011(5) -0.013(5)
C100 0.065(6) 0.048(5) 0.058(6) -0.001(4) 0.016(5) -0.014(5)
C101 0.028(4) 0.029(4) 0.056(5) 0.002(3) 0.010(3) 0.002(3)
C102 0.029(4) 0.031(4) 0.041(4) 0.009(3) 0.008(3) 0.002(3)
C103 0.044(5) 0.051(5) 0.048(5) 0.003(4) 0.006(4) 0.008(4)
S1 0.0506(13) 0.0718(16) 0.0384(12) -0.0039(11) 0.0071(10) -0.0014(11)
S2 0.0581(14) 0.0647(15) 0.0401(12) 0.0067(10) 0.0160(10) 0.0088(11)
S3 0.0481(12) 0.0454(12) 0.0399(11) -0.0008(9) -0.0004(9) -0.0051(9)
S4 0.0384(11) 0.0526(13) 0.0655(15) -0.0110(11) -0.0002(10) -0.0062(10)
S5 0.0612(15) 0.0637(16) 0.0575(15) -0.0013(12) -0.0057(12) -0.0028(12)
S6 0.0555(15) 0.0639(16) 0.0781(18) -0.0123(14) -0.0064(13) -0.0044(12)
La1 0.0538(5) 0.0312(4) 0.0506(5) -0.0088(3) 0.0032(3) -0.0219(3)
La2 0.0472(6) 0.0350(5) 0.0758(7) 0.0312(4) -0.0136(5) -0.0194(4)
La3 0.168(12) 0.101(8) 0.160(12) 0.014(7) -0.003(9) 0.076(8)
La4 0.055(3) 0.048(3) 0.079(3) 0.026(3) 0.006(3) -0.016(3)
La5 0.051(3) 0.043(3) 0.064(4) -0.007(3) -0.001(3) -0.020(3)
La6 0.062(3) 0.039(3) 0.085(3) 0.014(3) -0.004(3) -0.008(3)
La7 0.074(5) 0.051(4) 0.099(5) -0.013(4) -0.005(4) 0.011(4)
La8 0.056(4) 0.035(4) 0.058(4) -0.004(4) 0.004(4) -0.023(3)
La9 0.082(7) 0.062(6) 0.105(7) -0.017(6) 0.003(6) 0.016(6)

loop_
_atom_type_symbol
_atom_type_description
_atom_type_scat_dispersion_real
_atom_type_scat_dispersion_imag
_atom_type_scat_source
C C 0.0033 0.0016 'International Tables Vol C Tables 4.2.6.8 and 6.1.1.4'
S S 0.1246 0.1234 'International Tables Vol C Tables 4.2.6.8 and 6.1.1.4'
La La -0.2871 2.4523 'International Tables Vol C Tables 4.2.6.8 and 6.1.1.4'

loop_
_geom_angle_atom_site_label_1
_geom_angle_atom_site_label_2
_geom_angle_atom_site_label_3
_geom_angle
C5 C1 C2 106.5(15)
C5 C1 C9 123.7(13)
C2 C1 C9 122.5(15)
C5 C1 La6 87.1(8)
C2 C1 La6 61.4(6)
C9 C1 La6 92.9(7)
C5 C1 La2 70.3(7)
C2 C1 La2 71.3(7)
C9 C1 La2 99.2(6)
La6 C1 La2 17.1(4)
C1 C2 C3 110.8(15)
C1 C2 C12 118.7(15)
C3 C2 C12 122.9(12)
C1 C2 La6 88.3(7)
C3 C2 La6 75.6(8)
C12 C2 La6 79.3(7)
C1 C2 La2 81.2(7)
C3 C2 La2 64.7(7)
C12 C2 La2 96.1(7)
La6 C2 La2 16.8(4)
C1 C2 La7 93.0(7)
C3 C2 La7 99.1(8)
C12 C2 La7 53.8(6)
La6 C2 La7 27.5(5)
La2 C2 La7 43.9(3)
C2 C3 C4 105.2(13)
C2 C3 C15 120.2(14)
C4 C3 C15 122.6(17)
C2 C3 La6 71.0(7)
C4 C3 La6 90.9(8)
C15 C3 La6 74.2(6)
C2 C3 La2 85.7(6)
C4 C3 La2 73.9(7)
C15 C3 La2 76.4(6)
La6 C3 La2 19.9(4)
C18 C4 C5 122.5(14)
C18 C4 C3 118.4(15)
C5 C4 C3 106.7(16)
C18 C4 La2 76.2(7)
C5 C4 La2 84.5(6)
C3 C4 La2 74.0(6)
C18 C4 La4 64.4(6)
C5 C4 La4 77.9(7)
C3 C4 La4 95.8(7)
La2 C4 La4 21.8(3)
C18 C4 La6 92.2(8)
C5 C4 La6 81.3(7)
C3 C4 La6 59.4(6)
La2 C4 La6 17.4(3)
La4 C4 La6 37.7(4)
C1 C5 C4 110.7(14)
C1 C5 C6 120.4(14)
C4 C5 C6 121.9(16)
C1 C5 La4 98.3(7)
C4 C5 La4 71.8(7)
C6 C5 La4 75.2(7)
C1 C5 La2 82.7(6)
C4 C5 La2 65.5(6)
C6 C5 La2 94.6(7)
La4 C5 La2 20.6(2)
C1 C5 La6 66.1(7)
C4 C5 La6 71.0(7)
C6 C5 La6 105.5(7)
La4 C5 La6 36.2(4)
La2 C5 La6 16.9(3)
C20 C6 C7 121.0(13)
C20 C6 C5 115.1(14)
C7 C6 C5 118.3(15)
C20 C6 La4 71.6(7)
C7 C6 La4 99.6(7)
C5 C6 La4 74.9(7)
C41 C7 C6 116.0(15)
C41 C7 C8 116.8(14)
C6 C7 C8 122.7(13)
C38 C8 C7 122.3(14)
C38 C8 C9 116.9(15)
C7 C8 C9 116.6(15)
C10 C9 C1 119.2(12)
C10 C9 C8 118.6(14)
C1 C9 C8 117.9(15)
C9 C10 C36 119.2(13)
C9 C10 C11 119.5(13)
C36 C10 C11 115.8(12)
C9 C10 La7 94.4(9)
C36 C10 La7 94.5(8)
C11 C10 La7 57.6(7)
C33 C11 C10 114.9(12)
C33 C11 C12 118.0(11)
C10 C11 C12 121.1(13)
C33 C11 La7 79.0(8)
C10 C11 La7 93.2(8)
C12 C11 La7 73.9(8)
C33 C11 La9 59.1(8)
C10 C11 La9 90.2(9)
C12 C11 La9 95.6(10)
La7 C11 La9 23.8(7)
C33 C11 La6 105.0(8)
C10 C11 La6 87.6(8)
C12 C11 La6 55.8(7)
La7 C11 La6 26.7(4)
La9 C11 La6 49.8(7)
C13 C12 C2 115.3(15)
C13 C12 C11 119.2(13)
C2 C12 C11 118.4(11)
C13 C12 La7 74.1(7)
C2 C12 La7 98.2(8)
C11 C12 La7 72.2(7)
C13 C12 La6 79.1(8)
C2 C12 La6 67.5(8)
C11 C12 La6 96.7(8)
La7 C12 La6 32.7(5)
C31 C13 C12 119.8(14)
C31 C13 C14 108.6(11)
C12 C13 C14 121.4(14)
C31 C13 La7 73.3(7)
C12 C13 La7 73.2(7)
C14 C13 La7 92.5(7)
C31 C13 La6 101.3(7)
C12 C13 La6 70.2(7)
C14 C13 La6 69.6(7)
La7 C13 La6 31.6(5)
C15 C14 C13 123.0(13)
C15 C14 C29 122.6(14)
C13 C14 C29 105.7(12)
C15 C14 La6 71.7(7)
C13 C14 La6 78.9(7)
C29 C14 La6 91.6(6)
C15 C14 La7 100.6(7)
C13 C14 La7 58.2(6)
C29 C14 La7 79.2(6)
La6 C14 La7 29.2(5)
C15 C14 La2 59.4(5)
C13 C14 La2 93.2(6)
C29 C14 La2 91.9(6)
La6 C14 La2 14.9(4)
La7 C14 La2 43.1(3)
C14 C15 C16 116.1(12)
C14 C15 C3 116.0(16)
C16 C15 C3 117.8(14)
C14 C15 La6 76.5(7)
C16 C15 La6 89.3(7)
C3 C15 La6 72.3(7)
C14 C15 La2 93.7(6)
C16 C15 La2 73.4(6)
C3 C15 La2 71.7(6)
La6 C15 La2 19.4(4)
C27 C16 C15 120.6(12)
C27 C16 C17 107.9(14)
C15 C16 C17 119.5(14)
C27 C16 La2 87.2(6)
C15 C16 La2 75.2(6)
C17 C16 La2 73.2(6)
C27 C16 La6 86.8(6)
C15 C16 La6 61.0(6)
C17 C16 La6 90.1(7)
La2 C16 La6 17.7(3)
C18 C17 C16 121.2(17)
C18 C17 C25 123.5(13)
C16 C17 C25 104.9(12)
C18 C17 La2 75.5(7)
C16 C17 La2 74.6(6)
C25 C17 La2 88.4(6)
C18 C17 La4 65.9(6)
C16 C17 La4 96.3(7)
C25 C17 La4 79.2(6)
La2 C17 La4 22.0(3)
C19 C18 C17 113.9(17)
C19 C18 C4 115.7(15)
C17 C18 C4 120.3(15)
C19 C18 La4 71.5(6)
C17 C18 La4 82.1(7)
C4 C18 La4 83.9(8)
C19 C18 La2 93.8(6)
C17 C18 La2 73.2(6)
C4 C18 La2 72.4(7)
La4 C18 La2 22.3(3)
C18 C19 C23 122.9(14)
C18 C19 C20 120.1(17)
C23 C19 C20 108.6(12)
C18 C19 La4 74.5(7)
C23 C19 La4 83.6(6)
C20 C19 La4 83.6(7)
C18 C19 La2 58.9(6)
C23 C19 La2 93.8(6)
C20 C19 La2 91.5(7)
La4 C19 La2 15.6(3)
C6 C20 C21 121.7(12)
C6 C20 C19 122.4(13)
C21 C20 C19 104.4(14)
C6 C20 La4 78.9(7)
C21 C20 La4 95.7(7)
C19 C20 La4 62.9(5)
C42 C21 C22 118.9(12)
C42 C21 C20 118.5(13)
C22 C21 C20 112.3(11)
C45 C22 C21 122.8(12)
C45 C22 C23 121.8(14)
C21 C22 C23 106.1(13)
C24 C23 C19 121.5(13)
C24 C23 C22 119.1(15)
C19 C23 C22 107.9(13)
C24 C23 La4 78.9(6)
C19 C23 La4 63.7(6)
C22 C23 La4 94.9(6)
C23 C24 C25 117.0(17)
C23 C24 C47 122.0(13)
C25 C24 C47 116.4(13)
C23 C24 La4 71.3(7)
C25 C24 La4 76.0(7)
C47 C24 La4 101.8(6)
C26 C25 C24 123.4(15)
C26 C25 C17 108.0(12)
C24 C25 C17 119.7(13)
C26 C25 La4 97.3(6)
C24 C25 La4 74.5(7)
C17 C25 La4 69.5(7)
C26 C25 La2 82.8(6)
C24 C25 La2 93.7(6)
C17 C25 La2 61.9(6)
La4 C25 La2 19.8(2)
C27 C26 C25 110.0(14)
C27 C26 C49 122.5(11)
C25 C26 C49 121.7(12)
C27 C26 La2 69.4(6)
C25 C26 La2 70.9(7)
C49 C26 La2 104.1(5)
C26 C27 C16 109.1(12)
C26 C27 C28 120.6(12)
C16 C27 C28 122.7(14)
C26 C27 La2 84.4(6)
C16 C27 La2 64.0(6)
C28 C27 La2 93.2(6)
C29 C28 C27 116.1(11)
C29 C28 C51 119.7(10)
C27 C28 C51 119.4(11)
C28 C29 C30 120.5(10)
C28 C29 C14 121.0(11)
C30 C29 C14 108.9(12)
C28 C29 La6 85.3(6)
C30 C29 La6 94.5(7)
C14 C29 La6 59.5(5)
C28 C29 La7 97.9(6)
C30 C29 La7 67.0(6)
C14 C29 La7 72.7(7)
La6 C29 La7 27.5(4)
C53 C30 C29 122.3(11)
C53 C30 C31 122.8(12)
C29 C30 C31 107.0(11)
C53 C30 La7 92.7(7)
C29 C30 La7 85.1(6)
C31 C30 La7 62.9(6)
C53 C30 La9 74.1(8)
C29 C30 La9 105.1(8)
C31 C30 La9 66.2(8)
La7 C30 La9 22.1(6)
C32 C31 C13 121.4(12)
C32 C31 C30 119.8(12)
C13 C31 C30 109.4(13)
C32 C31 La7 78.7(7)
C13 C31 La7 74.2(7)
C30 C31 La7 86.6(7)
C32 C31 La9 59.0(8)
C13 C31 La9 97.1(9)
C30 C31 La9 86.1(8)
La7 C31 La9 24.2(6)
C31 C32 C33 120.3(11)
C31 C32 C55 119.3(10)
C33 C32 C55 111.1(10)
C31 C32 La9 92.3(10)
C33 C32 La9 73.9(9)
C55 C32 La9 72.3(9)
C31 C32 La7 70.7(7)
C33 C32 La7 74.2(7)
C55 C32 La7 96.2(6)
La9 C32 La7 26.3(7)
C11 C33 C34 127.1(11)
C11 C33 C32 120.4(11)
C34 C33 C32 103.0(9)
C11 C33 La9 91.3(10)
C34 C33 La9 73.9(10)
C32 C33 La9 71.8(8)
C11 C33 La7 69.2(8)
C34 C33 La7 98.6(8)
C32 C33 La7 73.9(7)
La9 C33 La7 26.2(7)
C35 C34 C33 117.2(12)
C35 C34 C56 119.0(13)
C33 C34 C56 113.9(10)
C35 C34 La9 90.4(11)
C33 C34 La9 72.1(9)
C56 C34 La9 75.5(9)
C34 C35 C36 120.5(13)
C34 C35 C59 117.0(13)
C36 C35 C59 115.5(11)
C34 C35 La9 62.3(10)
C36 C35 La9 90.3(10)
C59 C35 La9 92.0(10)
C37 C36 C35 103.7(10)
C37 C36 C10 125.6(13)
C35 C36 C10 124.4(12)
C37 C36 La9 105.2(9)
C35 C36 La9 62.8(9)
C10 C36 La9 79.3(9)
C36 C37 C38 114.5(13)
C36 C37 C60 108.6(10)
C38 C37 C60 128.9(13)
C37 C38 C8 125.0(14)
C37 C38 C39 108.9(13)
C8 C38 C39 120.8(14)
C62 C39 C40 118.2(14)
C62 C39 C38 120.9(14)
C40 C39 C38 115.0(14)
C39 C40 C41 123.7(13)
C39 C40 C65 120.9(14)
C41 C40 C65 104.9(12)
C7 C41 C42 122.1(13)
C7 C41 C40 120.6(14)
C42 C41 C40 107.7(12)
C21 C42 C43 118.8(12)
C21 C42 C41 119.4(12)
C43 C42 C41 112.4(11)
C44 C43 C42 121.0(11)
C44 C43 C65 123.4(12)
C42 C43 C65 105.2(11)
C43 C44 C45 119.8(12)
C43 C44 C67 112.5(12)
C45 C44 C67 120.6(12)
C43 C44 La3 84.2(7)
C45 C44 La3 100.2(7)
C67 C44 La3 58.3(6)
C22 C45 C44 117.3(13)
C22 C45 C46 119.3(14)
C44 C45 C46 118.2(15)
C69 C46 C45 117.8(13)
C69 C46 C47 119.1(14)
C45 C46 C47 119.2(15)
C24 C47 C48 121.0(12)
C24 C47 C46 117.8(13)
C48 C47 C46 117.3(15)
C71 C48 C47 120.2(12)
C71 C48 C49 116.1(11)
C47 C48 C49 120.1(13)
C26 C49 C50 117.2(11)
C26 C49 C48 116.4(11)
C50 C49 C48 122.8(12)
C73 C50 C49 116.5(11)
C73 C50 C51 118.9(10)
C49 C50 C51 121.0(11)
C28 C51 C52 118.6(10)
C28 C51 C50 118.0(10)
C52 C51 C50 120.0(10)
C75 C52 C53 118.6(10)
C75 C52 C51 118.3(10)
C53 C52 C51 119.9(10)
C30 C53 C54 116.8(11)
C30 C53 C52 118.4(11)
C54 C53 C52 119.3(11)
C30 C53 La9 79.5(8)
C54 C53 La9 65.5(8)
C52 C53 La9 102.3(7)
C55 C54 C53 120.0(12)
C55 C54 C77 114.5(12)
C53 C54 C77 119.5(10)
C55 C54 La9 61.6(8)
C53 C54 La9 85.9(9)
C77 C54 La9 98.7(9)
C54 C55 C56 121.4(12)
C54 C55 C32 120.4(11)
C56 C55 C32 108.8(9)
C54 C55 La9 87.8(9)
C56 C55 La9 77.9(9)
C32 C55 La9 72.7(8)
C54 C55 La7 89.0(6)
C56 C55 La7 93.6(6)
C32 C55 La7 56.2(5)
La9 C55 La7 19.3(7)
C57 C56 C55 122.8(12)
C57 C56 C34 123.7(12)
C55 C56 C34 102.8(10)
C57 C56 La9 96.2(9)
C55 C56 La9 68.3(8)
C34 C56 La9 70.2(9)
C56 C57 C78 118.6(14)
C56 C57 C58 122.5(14)
C78 C57 C58 109.8(14)
C56 C57 La9 56.1(8)
C78 C57 La9 95.3(9)
C58 C57 La9 91.8(8)
C59 C58 C57 105.4(13)
C59 C58 C81 115.5(11)
C57 C58 C81 129.8(13)
C60 C59 C35 100.3(10)
C60 C59 C58 120.7(12)
C35 C59 C58 132.1(12)
C61 C60 C59 123.6(14)
C61 C60 C37 119.6(12)
C59 C60 C37 111.3(10)
C60 C61 C82 118.5(13)
C60 C61 C62 114.9(12)
C82 C61 C62 123.0(12)
C63 C62 C39 116.8(13)
C63 C62 C61 113.5(11)
C39 C62 C61 124.4(13)
C63 C62 La3 57.3(7)
C39 C62 La3 96.4(8)
C61 C62 La3 91.4(7)
C62 C63 C64 123.8(12)
C62 C63 C84 124.9(10)
C64 C63 C84 102.2(10)
C62 C63 La3 94.8(8)
C64 C63 La3 73.6(7)
C84 C63 La3 69.2(8)
C65 C64 C63 124.5(14)
C65 C64 C66 116.4(13)
C63 C64 C66 111.6(10)
C65 C64 La3 99.8(9)
C63 C64 La3 73.8(7)
C66 C64 La3 67.8(7)
C64 C65 C43 123.1(14)
C64 C65 C40 115.4(13)
C43 C65 C40 109.1(11)
C64 C65 La3 55.8(7)
C43 C65 La3 88.6(7)
C40 C65 La3 93.9(7)
C67 C66 C85 117.7(11)
C67 C66 C64 123.9(12)
C85 C66 C64 108.0(10)
C67 C66 La3 85.9(7)
C85 C66 La3 72.6(7)
C64 C66 La3 78.0(7)
C68 C67 C66 118.1(14)
C68 C67 C44 116.2(13)
C66 C67 C44 118.8(12)
C68 C67 La3 88.4(8)
C66 C67 La3 62.7(7)
C44 C67 La3 93.3(7)
C67 C68 C87 122.7(15)
C67 C68 C69 122.3(13)
C87 C68 C69 105.3(10)
C67 C68 La3 64.0(7)
C87 C68 La3 82.0(9)
C69 C68 La3 96.4(7)
C46 C69 C70 120.5(12)
C46 C69 C68 123.4(12)
C70 C69 C68 110.8(11)
C71 C70 C88 121.4(14)
C71 C70 C69 123.2(13)
C88 C70 C69 106.6(11)
C70 C71 C72 115.8(14)
C70 C71 C48 118.8(12)
C72 C71 C48 121.4(11)
C71 C72 C98 121.1(11)
C71 C72 C73 120.9(10)
C98 C72 C73 109.8(9)
C71 C72 La1 88.7(6)
C98 C72 La1 62.8(6)
C73 C72 La1 89.3(5)
C50 C73 C72 121.0(10)
C50 C73 C74 122.0(9)
C72 C73 C74 110.5(9)
C50 C73 La5 99.4(6)
C72 C73 La5 85.2(6)
C74 C73 La5 58.8(5)
C75 C74 C73 119.1(9)
C75 C74 C97 130.1(11)
C73 C74 C97 103.3(9)
C75 C74 La5 79.7(6)
C73 C74 La5 93.2(6)
C97 C74 La5 72.6(6)
C76 C75 C74 112.4(11)
C76 C75 C52 120.8(11)
C74 C75 C52 121.0(10)
C76 C75 La5 74.5(6)
C74 C75 La5 69.4(6)
C52 C75 La5 101.1(6)
C75 C76 C77 121.6(11)
C75 C76 C96 115.9(12)
C77 C76 C96 111.3(12)
C75 C76 La5 75.9(6)
C77 C76 La5 96.8(6)
C96 C76 La5 63.9(6)
C76 C77 C54 118.7(10)
C76 C77 C78 109.0(12)
C54 C77 C78 124.5(11)
C57 C78 C77 116.5(13)
C57 C78 C79 125.0(13)
C77 C78 C79 108.1(11)
C80 C79 C78 122.1(13)
C80 C79 C96 122.8(13)
C78 C79 C96 103.0(10)
C80 C79 La5 79.9(7)
C78 C79 La5 94.8(6)
C96 C79 La5 61.9(5)
C80 C79 La8 62.4(7)
C78 C79 La8 103.9(7)
C96 C79 La8 74.9(7)
La5 C79 La8 17.5(3)
C93 C80 C79 116.6(16)
C93 C80 C81 120.9(15)
C79 C80 C81 117.4(14)
C93 C80 La8 69.4(9)
C79 C80 La8 86.8(9)
C81 C80 La8 91.3(8)
C93 C80 La5 78.3(8)
C79 C80 La5 70.4(7)
C81 C80 La5 98.5(7)
La8 C80 La5 16.4(4)
C82 C81 C80 124.4(13)
C82 C81 C58 115.3(11)
C80 C81 C58 115.1(13)
C82 C81 La8 86.4(7)
C80 C81 La8 58.6(6)
C58 C81 La8 105.7(7)
C61 C82 C81 126.3(12)
C61 C82 C83 121.0(11)
C81 C82 C83 109.8(12)
C84 C83 C92 113.7(11)
C84 C83 C82 116.9(11)
C92 C83 C82 125.3(12)
C84 C83 La3 58.0(8)
C92 C83 La3 95.8(8)
C82 C83 La3 93.9(7)
C84 C83 La8 109.8(10)
C92 C83 La8 62.4(7)
C82 C83 La8 82.0(8)
La3 C83 La8 53.5(5)
C83 C84 C85 118.7(12)
C83 C84 C63 120.1(11)
C85 C84 C63 112.8(10)
C83 C84 La3 92.8(9)
C85 C84 La3 71.2(7)
C63 C84 La3 76.6(8)
C86 C85 C66 115.8(12)
C86 C85 C84 130.5(12)
C66 C85 C84 104.9(9)
C86 C85 La3 91.9(8)
C66 C85 La3 72.7(7)
C84 C85 La3 74.1(8)
C87 C86 C85 128.9(16)
C87 C86 C91 115.8(14)
C85 C86 C91 108.9(12)
C87 C86 La3 92.8(10)
C85 C86 La3 58.7(7)
C91 C86 La3 95.6(8)
C86 C87 C68 116.3(16)
C86 C87 C88 122.2(16)
C68 C87 C88 110.1(11)
C86 C87 La3 63.9(9)
C68 C87 La3 71.8(9)
C88 C87 La3 102.7(9)
C89 C88 C70 121.7(15)
C89 C88 C87 124.0(16)
C70 C88 C87 107.0(11)
C89 C88 La1 62.5(9)
C70 C88 La1 91.9(8)
C87 C88 La1 92.0(9)
C88 C89 C98 123.5(15)
C88 C89 C90 119.3(16)
C98 C89 C90 109.9(13)
C88 C89 La1 92.5(10)
C98 C89 La1 77.3(7)
C90 C89 La1 71.9(7)
C91 C90 C94 107.6(10)
C91 C90 C89 115.1(14)
C94 C90 C89 124.3(13)
C91 C90 La1 82.7(8)
C94 C90 La1 76.6(7)
C89 C90 La1 75.2(7)
C91 C90 La8 80.8(8)
C94 C90 La8 63.2(7)
C89 C90 La8 89.6(9)
La1 C90 La8 15.3(4)
C90 C91 C92 109.8(10)
C90 C91 C86 122.1(13)
C92 C91 C86 120.9(12)
C90 C91 La1 67.4(7)
C92 C91 La1 80.9(6)
C86 C91 La1 93.9(7)
C90 C91 La8 71.9(8)
C92 C91 La8 66.1(7)
C86 C91 La8 103.9(8)
La1 C91 La8 15.1(4)
C91 C92 C83 124.4(11)
C91 C92 C93 108.4(10)
C83 C92 C93 117.6(11)
C91 C92 La8 85.5(8)
C83 C92 La8 89.7(8)
C93 C92 La8 61.9(7)
C91 C92 La1 70.0(6)
C83 C92 La1 95.9(7)
C93 C92 La1 71.6(6)
La8 C92 La1 15.8(5)
C80 C93 C94 128.0(15)
C80 C93 C92 121.2(14)
C94 C93 C92 104.3(9)
C80 C93 La8 80.6(10)
C94 C93 La8 78.8(8)
C92 C93 La8 85.8(8)
C80 C93 La1 95.8(8)
C94 C93 La1 68.2(6)
C92 C93 La1 78.6(6)
La8 C93 La1 15.3(5)
C80 C93 La5 76.2(8)
C94 C93 La5 71.9(6)
C92 C93 La5 100.1(7)
La8 C93 La5 14.8(4)
La1 C93 La5 23.7(2)
C90 C94 C95 118.4(13)
C90 C94 C93 109.7(10)
C95 C94 C93 117.3(13)
C90 C94 La8 86.8(9)
C95 C94 La8 77.0(8)
C93 C94 La8 67.6(7)
C90 C94 La1 71.3(7)
C95 C94 La1 78.8(6)
C93 C94 La1 81.1(6)
La8 C94 La1 17.4(5)
C90 C94 La5 94.8(7)
C95 C94 La5 59.7(6)
C93 C94 La5 79.2(7)
La8 C94 La5 17.4(4)
La1 C94 La5 24.6(2)
C97 C95 C94 122.3(15)
C97 C95 C96 108.9(14)
C94 C95 C96 121.9(14)
C97 C95 La5 80.3(8)
C94 C95 La5 89.9(8)
C96 C95 La5 72.6(7)
C97 C95 La8 91.6(9)
C94 C95 La8 70.9(7)
C96 C95 La8 82.9(9)
La5 C95 La8 19.1(4)
C97 C95 La1 78.7(8)
C94 C95 La1 70.1(6)
C96 C95 La1 97.1(7)
La5 C95 La1 25.7(3)
La8 C95 La1 16.7(5)
C76 C96 C95 131.4(13)
C76 C96 C79 108.2(12)
C95 C96 C79 110.5(12)
C76 C96 La5 84.6(6)
C95 C96 La5 71.4(6)
C79 C96 La5 84.3(6)
C76 C96 La8 99.6(7)
C95 C96 La8 65.4(7)
C79 C96 La8 73.6(7)
La5 C96 La8 16.3(3)
C95 C97 C74 120.1(13)
C95 C97 C98 115.6(13)
C74 C97 C98 112.3(10)
C95 C97 La5 69.0(8)
C74 C97 La5 75.0(6)
C98 C97 La5 92.7(7)
C95 C97 La1 73.2(8)
C74 C97 La1 92.6(6)
C98 C97 La1 69.5(6)
La5 C97 La1 25.0(3)
C95 C97 La8 61.8(8)
C74 C97 La8 90.4(7)
C98 C97 La8 84.1(8)
La5 C97 La8 15.7(3)
La1 C97 La8 15.1(4)
C89 C98 C72 116.0(11)
C89 C98 C97 129.1(12)
C72 C98 C97 104.1(9)
C89 C98 La1 71.7(7)
C72 C98 La1 88.8(6)
C97 C98 La1 79.5(7)
C89 C98 La5 93.1(8)
C72 C98 La5 86.4(6)
C97 C98 La5 58.4(6)
La1 C98 La5 22.8(2)
C100 C99 La3 129.3(10)
C100 C99 La4 99.4(8)
La3 C99 La4 130.8(8)
C100 C99 La1 77.9(7)
La3 C99 La1 64.3(6)
La4 C99 La1 132.4(5)
C100 C99 La2 76.7(7)
La3 C99 La2 153.3(8)
La4 C99 La2 22.7(3)
La1 C99 La2 125.8(4)
C100 C99 La8 65.0(8)
La3 C99 La8 70.0(7)
La4 C99 La8 141.9(6)
La1 C99 La8 17.1(5)
La2 C99 La8 127.8(6)
C100 C99 La6 59.8(7)
La3 C99 La6 170.8(8)
La4 C99 La6 40.4(5)
La1 C99 La6 122.8(5)
La2 C99 La6 18.6(3)
La8 C99 La6 118.6(7)
C100 C99 La5 53.6(7)
La3 C99 La5 86.3(7)
La4 C99 La5 125.8(5)
La1 C99 La5 24.5(2)
La2 C99 La5 110.3(4)
La8 C99 La5 17.5(4)
La6 C99 La5 101.9(5)
C100 C99 La7 32.0(7)
La3 C99 La7 158.7(8)
La4 C99 La7 69.9(5)
La1 C99 La7 106.8(5)
La2 C99 La7 47.9(4)
La8 C99 La7 96.2(7)
La6 C99 La7 29.5(5)
La5 C99 La7 82.5(5)
C100 C99 La9 13.2(8)
La3 C99 La9 136.0(9)
La4 C99 La9 93.0(8)
La1 C99 La9 90.8(7)
La2 C99 La9 70.7(7)
La8 C99 La9 77.1(8)
La6 C99 La9 52.5(7)
La5 C99 La9 66.7(6)
La7 C99 La9 23.0(6)
C99 C100 La9 157.9(13)
C99 C100 La7 129.2(10)
La9 C100 La7 35.7(10)
C99 C100 La5 102.2(8)
La9 C100 La5 99.5(11)
La7 C100 La5 121.9(7)
C99 C100 La8 88.2(9)
La9 C100 La8 111.6(12)
La7 C100 La8 140.6(9)
La5 C100 La8 20.8(4)
C99 C100 La6 95.1(8)
La9 C100 La6 72.2(11)
La7 C100 La6 36.5(6)
La5 C100 La6 133.3(6)
La8 C100 La6 151.8(8)
C99 C100 La2 77.0(7)
La9 C100 La2 92.0(11)
La7 C100 La2 56.4(5)
La5 C100 La2 129.5(5)
La8 C100 La2 141.0(7)
La6 C100 La2 19.9(4)
C99 C100 La1 75.8(7)
La9 C100 La1 125.6(10)
La7 C100 La1 146.4(7)
La5 C100 La1 26.7(3)
La8 C100 La1 17.1(6)
La6 C100 La1 139.6(6)
La2 C100 La1 124.9(4)
C99 C100 La3 31.3(7)
La9 C100 La3 154.8(12)
La7 C100 La3 158.0(7)
La5 C100 La3 79.7(5)
La8 C100 La3 61.4(7)
La6 C100 La3 126.4(7)
La2 C100 La3 108.1(5)
La1 C100 La3 54.0(4)
C99 C100 La4 56.1(7)
La9 C100 La4 111.6(11)
La7 C100 La4 76.1(6)
La5 C100 La4 128.1(5)
La8 C100 La4 130.5(7)
La6 C100 La4 39.8(5)
La2 C100 La4 20.8(2)
La1 C100 La4 113.4(4)
La3 C100 La4 87.3(5)
S1 C101 S2 179.3(6)
S3 C102 S4 179.7(6)
S5 C103 S6 178.8(7)
La8 La1 La5 46.7(13)
La8 La1 La3 96.5(13)
La5 La1 La3 126.8(5)
La8 La1 C90 105.4(10)
La5 La1 C90 118.6(5)
La3 La1 C90 106.2(5)
La8 La1 C89 135.5(10)
La5 La1 C89 124.9(6)
La3 La1 C89 108.3(5)
C90 La1 C89 32.8(4)
La8 La1 C99 84.3(10)
La5 La1 C99 89.4(5)
La3 La1 C99 43.2(4)
C90 La1 C99 149.4(4)
C89 La1 C99 138.4(5)
La8 La1 C94 76.9(10)
La5 La1 C94 88.2(5)
La3 La1 C94 124.3(4)
C90 La1 C94 32.1(3)
C89 La1 C94 58.6(4)
C99 La1 C94 156.2(4)
La8 La1 C100 64.6(10)
La5 La1 C100 63.3(4)
La3 La1 C100 66.2(4)
C90 La1 C100 165.4(4)
C89 La1 C100 159.7(4)
C99 La1 C100 26.3(3)
C94 La1 C100 141.3(4)
La8 La1 C98 126.5(12)
La5 La1 C98 96.5(5)
La3 La1 C98 134.5(4)
C90 La1 C98 53.3(4)
C89 La1 C98 31.0(4)
C99 La1 C98 141.2(4)
C94 La1 C98 62.6(4)
C100 La1 C98 141.0(4)
La8 La1 C95 74.9(11)
La5 La1 C95 63.9(5)
La3 La1 C95 154.7(5)
C90 La1 C95 55.5(5)
C89 La1 C95 66.9(6)
C99 La1 C95 153.0(5)
C94 La1 C95 31.1(3)
C100 La1 C95 126.7(5)
C98 La1 C95 52.3(4)
La8 La1 C91 99.4(13)
La5 La1 C91 134.5(5)
La3 La1 C91 78.0(4)
C90 La1 C91 29.9(3)
C89 La1 C91 53.2(4)
C99 La1 C91 120.8(4)
C94 La1 C91 50.0(4)
C100 La1 C91 137.6(4)
C98 La1 C91 80.8(4)
C95 La1 C91 80.1(5)
La8 La1 C93 54.0(11)
La5 La1 C93 85.2(6)
La3 La1 C93 102.7(5)
C90 La1 C93 52.0(4)
C89 La1 C93 84.2(4)
C99 La1 C93 125.4(4)
C94 La1 C93 30.7(3)
C100 La1 C93 115.9(4)
C98 La1 C93 93.4(4)
C95 La1 C93 52.9(4)
C91 La1 C93 50.0(4)
La6 La2 La4 149.0(9)
La6 La2 La7 21.6(7)
La4 La2 La7 135.0(5)
La6 La2 C100 68.2(7)
La4 La2 C100 92.2(5)
La7 La2 C100 46.8(4)
La6 La2 C4 101.2(8)
La4 La2 C4 84.4(6)
La7 La2 C4 121.3(5)
C100 La2 C4 151.2(5)
La6 La2 C99 92.3(7)
La4 La2 C99 65.9(5)
La7 La2 C99 71.8(4)
C100 La2 C99 26.4(3)
C4 La2 C99 139.1(4)
La6 La2 C3 73.6(8)
La4 La2 C3 116.6(5)
La7 La2 C3 95.1(5)
C100 La2 C3 140.1(5)
C4 La2 C3 32.1(5)
C99 La2 C3 154.0(5)
La6 La2 C17 127.7(7)
La4 La2 C17 80.9(6)
La7 La2 C17 143.6(5)
C100 La2 C17 151.2(5)
C4 La2 C17 56.3(6)
C99 La2 C17 137.0(5)
C3 La2 C17 65.5(6)
La6 La2 C16 97.5(8)
La4 La2 C16 112.6(6)
La7 La2 C16 111.5(5)
C100 La2 C16 138.9(4)
C4 La2 C16 67.0(5)
C99 La2 C16 149.3(4)
C3 La2 C16 56.2(5)
C17 La2 C16 32.1(4)
La6 La2 C18 129.4(8)
La4 La2 C18 67.4(5)
La7 La2 C18 150.9(5)
C100 La2 C18 159.6(4)
C4 La2 C18 31.4(5)
C99 La2 C18 133.2(4)
C3 La2 C18 55.8(6)
C17 La2 C18 31.2(5)
C16 La2 C18 56.5(4)
La6 La2 C15 71.6(8)
La4 La2 C15 133.2(5)
La7 La2 C15 90.6(5)
C100 La2 C15 134.3(4)
C4 La2 C15 57.5(4)
C99 La2 C15 160.5(4)
C3 La2 C15 31.9(4)
C17 La2 C15 56.4(5)
C16 La2 C15 31.4(5)
C18 La2 C15 66.1(5)
La6 La2 C5 93.9(8)
La4 La2 C5 75.8(6)
La7 La2 C5 107.5(5)
C100 La2 C5 121.7(4)
C4 La2 C5 30.0(4)
C99 La2 C5 111.6(3)
C3 La2 C5 49.7(4)
C17 La2 C5 83.9(5)
C16 La2 C5 96.7(4)
C18 La2 C5 54.0(5)
C15 La2 C5 81.2(4)
C99 La3 C85 171.3(10)
C99 La3 C66 153.9(10)
C85 La3 C66 34.7(3)
C99 La3 C84 142.0(9)
C85 La3 C84 34.7(3)
C66 La3 C84 56.2(5)
C99 La3 La1 72.5(5)
C85 La3 La1 99.7(7)
C66 La3 La1 128.5(7)
C84 La3 La1 102.9(7)
C99 La3 C64 130.7(9)
C85 La3 C64 56.4(5)
C66 La3 C64 34.2(3)
C84 La3 C64 53.9(5)
La1 La3 C64 155.0(7)
C99 La3 C63 123.4(8)
C85 La3 C63 58.8(5)
C66 La3 C63 57.6(5)
C84 La3 C63 34.3(3)
La1 La3 C63 131.7(8)
C64 La3 C63 32.7(3)
C99 La3 C67 130.1(9)
C85 La3 C67 56.6(5)
C66 La3 C67 31.4(4)
C84 La3 C67 86.2(5)
La1 La3 C67 118.0(6)
C64 La3 C67 57.7(5)
C63 La3 C67 87.3(5)
C99 La3 La8 68.8(6)
C85 La3 La8 102.7(8)
C66 La3 La8 136.1(8)
C84 La3 La8 95.7(8)
La1 La3 La8 17.0(5)
C64 La3 La8 149.1(8)
C63 La3 La8 118.9(8)
C67 La3 La8 133.6(8)
C99 La3 C86 145.3(8)
C85 La3 C86 29.5(4)
C66 La3 C86 53.8(5)
C84 La3 C86 58.1(5)
La1 La3 C86 75.0(5)
C64 La3 C86 83.6(5)
C63 La3 C86 87.6(5)
C67 La3 C86 58.6(5)
La8 La3 C86 83.3(7)
C99 La3 C100 19.3(4)
C85 La3 C100 152.4(8)
C66 La3 C100 171.6(8)
C84 La3 C100 126.4(7)
La1 La3 C100 59.8(3)
C64 La3 C100 138.8(7)
C63 La3 C100 119.1(7)
C67 La3 C100 147.4(7)
La8 La3 C100 52.2(4)
C86 La3 C100 134.6(7)
C99 La3 C83 118.9(8)
C85 La3 C83 54.5(5)
C66 La3 C83 83.8(6)
C84 La3 C83 29.1(3)
La1 La3 C83 77.7(6)
C64 La3 C83 81.5(5)
C63 La3 C83 54.3(5)
C67 La3 C83 111.0(6)
La8 La3 C83 67.6(6)
C86 La3 C83 64.3(5)
C100 La3 C83 100.5(6)
La2 La4 La6 14.5(4)
La2 La4 C99 91.4(6)
La6 La4 C99 81.9(6)
La2 La4 C19 124.2(7)
La6 La4 C19 132.2(7)
C99 La4 C19 144.2(7)
La2 La4 C18 90.3(6)
La6 La4 C18 99.6(7)
C99 La4 C18 177.7(7)
C19 La4 C18 34.0(5)
La2 La4 C17 77.2(6)
La6 La4 C17 90.7(6)
C99 La4 C17 150.1(6)
C19 La4 C17 55.8(5)
C18 La4 C17 32.0(5)
La2 La4 C23 139.8(7)
La6 La4 C23 153.7(6)
C99 La4 C23 120.3(6)
C19 La4 C23 32.6(5)
C18 La4 C23 58.8(6)
C17 La4 C23 63.0(5)
La2 La4 C20 134.1(7)
La6 La4 C20 131.5(7)
C99 La4 C20 119.2(5)
C19 La4 C20 33.4(5)
C18 La4 C20 58.6(5)
C17 La4 C20 87.3(5)
C23 La4 C20 52.9(5)
La2 La4 C4 73.8(6)
La6 La4 C4 77.4(6)
C99 La4 C4 148.0(7)
C19 La4 C4 55.9(6)
C18 La4 C4 31.7(5)
C17 La4 C4 54.9(6)
C23 La4 C4 87.0(6)
C20 La4 C4 62.2(5)
La2 La4 C24 119.2(7)
La6 La4 C24 133.0(6)
C99 La4 C24 111.4(6)
C19 La4 C24 57.0(6)
C18 La4 C24 68.9(7)
C17 La4 C24 54.8(6)
C23 La4 C24 29.8(4)
C20 La4 C24 82.6(5)
C4 La4 C24 100.6(6)
La2 La4 C5 83.7(6)
La6 La4 C5 79.8(6)
C99 La4 C5 122.0(6)
C19 La4 C5 65.4(6)
C18 La4 C5 56.8(6)
C17 La4 C5 84.6(5)
C23 La4 C5 97.3(6)
C20 La4 C5 51.7(5)
C4 La4 C5 30.2(5)
C24 La4 C5 121.2(6)
La2 La4 C6 111.8(7)
La6 La4 C6 104.7(6)
C99 La4 C6 109.3(5)
C19 La4 C6 57.7(6)
C18 La4 C6 68.6(5)
C17 La4 C6 100.6(5)
C23 La4 C6 82.2(6)
C20 La4 C6 29.4(4)
C4 La4 C6 54.4(5)
C24 La4 C6 111.8(6)
C5 La4 C6 30.0(4)
La8 La5 La1 41.5(16)
La8 La5 C100 83.0(11)
La1 La5 C100 90.0(5)
La8 La5 C95 92.7(12)
La1 La5 C95 90.5(6)
C100 La5 C95 172.9(7)
La8 La5 C96 109.9(14)
La1 La5 C96 124.6(6)
C100 La5 C96 140.9(6)
C95 La5 C96 36.1(5)
La8 La5 C97 109.8(13)
La1 La5 C97 87.4(5)
C100 La5 C97 156.4(6)
C95 La5 C97 30.7(4)
C96 La5 C97 54.9(5)
La8 La5 C74 141.4(15)
La1 La5 C74 109.4(6)
C100 La5 C74 129.3(6)
C95 La5 C74 57.0(5)
C96 La5 C74 60.9(5)
C97 La5 C74 32.5(3)
La8 La5 C76 138.0(16)
La1 La5 C76 152.2(6)
C100 La5 C76 117.7(6)
C95 La5 C76 62.3(6)
C96 La5 C76 31.5(4)
C97 La5 C76 66.4(5)
C74 La5 C76 52.2(4)
La8 La5 C75 163.7(12)
La1 La5 C75 139.8(7)
C100 La5 C75 112.1(5)
C95 La5 C75 71.6(5)
C96 La5 C75 54.5(5)
C97 La5 C75 58.7(4)
C74 La5 C75 30.9(4)
C76 La5 C75 29.6(4)
La8 La5 C79 86.2(16)
La1 La5 C79 119.3(7)
C100 La5 C79 116.4(6)
C95 La5 C79 57.4(6)
C96 La5 C79 33.9(5)
C97 La5 C79 85.0(5)
C74 La5 C79 94.5(5)
C76 La5 C79 52.1(4)
C75 La5 C79 81.4(4)
La8 La5 C94 62.4(11)
La1 La5 C94 67.1(5)
C100 La5 C94 145.1(6)
C95 La5 C94 30.4(4)
C96 La5 C94 57.9(5)
C97 La5 C94 53.1(4)
C74 La5 C94 84.5(4)
C76 La5 C94 88.7(4)
C75 La5 C94 102.0(4)
C79 La5 C94 60.6(5)
La8 La5 C99 67.7(11)
La1 La5 C99 66.2(4)
C100 La5 C99 24.1(4)
C95 La5 C99 156.3(7)
C96 La5 C99 162.3(6)
C97 La5 C99 142.8(6)
C74 La5 C99 132.4(5)
C76 La5 C99 141.3(5)
C75 La5 C99 128.6(5)
C79 La5 C99 130.2(5)
C94 La5 C99 127.9(5)
La2 La6 La7 145.3(11)
La2 La6 La4 16.5(5)
La7 La6 La4 135.3(8)
La2 La6 C100 91.9(8)
La7 La6 C100 53.7(6)
La4 La6 C100 82.3(5)
La2 La6 C2 110.2(10)
La7 La6 C2 100.8(10)
La4 La6 C2 109.5(7)
C100 La6 C2 138.8(7)
La2 La6 C3 86.5(9)
La7 La6 C3 128.1(10)
La4 La6 C3 93.4(7)
C100 La6 C3 168.5(7)
C2 La6 C3 33.4(5)
La2 La6 La9 133.7(10)
La7 La6 La9 11.6(7)
La4 La6 La9 124.0(7)
C100 La6 La9 42.1(6)
C2 La6 La9 110.4(9)
C3 La6 La9 139.4(10)
La2 La6 C15 89.0(9)
La7 La6 C15 120.6(10)
La4 La6 C15 102.9(8)
C100 La6 C15 158.0(6)
C2 La6 C15 60.1(6)
C3 La6 C15 33.5(5)
La9 La6 C15 130.7(9)
La2 La6 C14 116.6(10)
La7 La6 C14 89.2(9)
La4 La6 C14 132.3(8)
C100 La6 C14 133.3(7)
C2 La6 C14 67.2(5)
C3 La6 C14 56.7(5)
La9 La6 C14 99.0(8)
C15 La6 C14 31.8(5)
La2 La6 C12 143.3(9)
La7 La6 C12 69.7(8)
La4 La6 C12 141.4(7)
C100 La6 C12 118.8(8)
C2 La6 C12 33.2(5)
C3 La6 C12 59.2(6)
La9 La6 C12 80.4(8)
C15 La6 C12 70.1(6)
C14 La6 C12 57.3(5)
La2 La6 C13 145.8(9)
La7 La6 C13 66.2(8)
La4 La6 C13 158.3(7)
C100 La6 C13 119.4(8)
C2 La6 C13 55.5(5)
C3 La6 C13 65.4(6)
La9 La6 C13 77.7(8)
C15 La6 C13 56.8(6)
C14 La6 C13 31.4(5)
C12 La6 C13 30.7(4)
La2 La6 C1 95.4(9)
La7 La6 C1 104.3(9)
La4 La6 C1 87.9(6)
C100 La6 C1 116.9(6)
C2 La6 C1 30.3(4)
C3 La6 C1 52.0(5)
La9 La6 C1 108.9(9)
C15 La6 C1 84.8(5)
C14 La6 C1 97.4(5)
C12 La6 C1 54.1(5)
C13 La6 C1 82.8(5)
La9 La7 La6 153.8(16)
La9 La7 C100 64.1(13)
La6 La7 C100 89.8(8)
La9 La7 La2 140.8(14)
La6 La7 La2 13.1(5)
C100 La7 La2 76.8(5)
La9 La7 C11 95.9(16)
La6 La7 C11 102.7(9)
C100 La7 C11 131.2(8)
La2 La7 C11 112.9(7)
La9 La7 C12 126.1(16)
La6 La7 C12 77.7(8)
C100 La7 C12 152.6(8)
La2 La7 C12 90.4(6)
C11 La7 C12 33.9(5)
La9 La7 C31 93.1(14)
La6 La7 C31 110.6(9)
C100 La7 C31 148.6(8)
La2 La7 C31 121.3(7)
C11 La7 C31 69.0(5)
C12 La7 C31 58.3(5)
La9 La7 C13 123.5(15)
La6 La7 C13 82.1(8)
C100 La7 C13 168.3(9)
La2 La7 C13 94.6(7)
C11 La7 C13 59.4(5)
C12 La7 C13 32.8(4)
C31 La7 C13 32.5(5)
La9 La7 C32 67.7(14)
La6 La7 C32 138.2(9)
C100 La7 C32 131.5(8)
La2 La7 C32 150.5(7)
C11 La7 C32 57.8(5)
C12 La7 C32 67.0(5)
C31 La7 C32 30.6(4)
C13 La7 C32 56.1(5)
La9 La7 C33 68.9(14)
La6 La7 C33 133.5(9)
C100 La7 C33 124.9(8)
La2 La7 C33 144.6(7)
C11 La7 C33 31.9(4)
C12 La7 C33 57.2(6)
C31 La7 C33 56.4(5)
C13 La7 C33 66.5(6)
C32 La7 C33 31.9(3)
La9 La7 C30 91.6(15)
La6 La7 C30 103.1(9)
C100 La7 C30 123.6(7)
La2 La7 C30 108.3(6)
C11 La7 C30 99.5(5)
C12 La7 C30 83.2(5)
C31 La7 C30 30.5(4)
C13 La7 C30 51.1(4)
C32 La7 C30 52.6(4)
C33 La7 C30 83.6(5)
La9 La7 C99 81.5(13)
La6 La7 C99 72.8(7)
C100 La7 C99 18.8(4)
La2 La7 C99 60.3(4)
C11 La7 C99 126.1(6)
C12 La7 C99 136.2(7)
C31 La7 C99 164.2(7)
C13 La7 C99 154.9(8)
C32 La7 C99 149.1(7)
C33 La7 C99 133.0(7)
C30 La7 C99 134.3(6)
La1 La8 La5 92(2)
La1 La8 C100 98.3(11)
La5 La8 C100 76.2(11)
La1 La8 C93 110.8(13)
La5 La8 C93 119.8(15)
C100 La8 C93 145.3(11)
La1 La8 C80 140.7(14)
La5 La8 C80 107.0(18)
C100 La8 C80 119.3(10)
C93 La8 C80 30.0(5)
La1 La8 C94 85.7(11)
La5 La8 C94 100.3(12)
C100 La8 C94 174.7(11)
C93 La8 C94 33.6(4)
C80 La8 C94 57.6(6)
La1 La8 C95 88.4(12)
La5 La8 C95 68.2(11)
C100 La8 C95 144.0(10)
C93 La8 C95 58.1(6)
C80 La8 C95 68.4(7)
C94 La8 C95 32.1(4)
La1 La8 C99 78.6(11)
La5 La8 C99 94.8(12)
C100 La8 C99 26.7(4)
C93 La8 C99 142.8(9)
C80 La8 C99 131.6(9)
C94 La8 C99 158.6(10)
C95 La8 C99 158.4(10)
La1 La8 La3 66.5(13)
La5 La8 La3 132.3(15)
C100 La8 La3 66.4(5)
C93 La8 La3 107.7(8)
C80 La8 La3 116.5(9)
C94 La8 La3 118.6(8)
C95 La8 La3 145.6(10)
C99 La8 La3 41.3(4)
La1 La8 C92 93.3(14)
La5 La8 C92 150.5(14)
C100 La8 C92 131.4(8)
C93 La8 C92 32.3(4)
C80 La8 C92 54.0(6)
C94 La8 C92 51.3(5)
C95 La8 C92 82.9(6)
C99 La8 C92 114.7(8)
La3 La8 C92 75.8(6)
La1 La8 C90 59.3(10)
La5 La8 C90 112.3(15)
C100 La8 C90 155.2(10)
C93 La8 C90 52.1(5)
C80 La8 C90 81.5(6)
C94 La8 C90 30.0(3)
C95 La8 C90 53.1(6)
C99 La8 C90 129.2(9)
La3 La8 C90 93.0(8)
C92 La8 C90 48.3(5)
La1 La8 C79 143.1(13)
La5 La8 C79 76.3(16)
C100 La8 C79 112.0(9)
C93 La8 C79 52.0(6)
C80 La8 C79 30.8(4)
C94 La8 C79 63.0(6)
C95 La8 C79 54.7(6)
C99 La8 C79 136.3(9)
La3 La8 C79 144.7(9)
C92 La8 C79 82.3(6)
C90 La8 C79 92.8(6)
La7 La9 C100 80.3(16)
La7 La9 C55 117.2(17)
C100 La9 C55 153.4(16)
La7 La9 C32 86.0(15)
C100 La9 C32 165.5(18)
C55 La9 C32 35.0(5)
La7 La9 C33 84.9(15)
C100 La9 C33 147.0(15)
C55 La9 C33 58.7(7)
C32 La9 C33 34.3(4)
La7 La9 C34 116.6(18)
C100 La9 C34 136.8(15)
C55 La9 C34 55.8(7)
C32 La9 C34 54.7(7)
C33 La9 C34 33.9(5)
La7 La9 La6 14.5(10)
C100 La9 La6 65.7(10)
C55 La9 La6 130.4(12)
C32 La9 La6 100.5(11)
C33 La9 La6 97.9(11)
C34 La9 La6 127.3(12)
La7 La9 C56 141.2(18)
C100 La9 C56 137.7(16)
C55 La9 C56 33.8(5)
C32 La9 C56 56.7(7)
C33 La9 C56 58.6(7)
C34 La9 C56 34.3(5)
La6 La9 C56 155.5(12)
La7 La9 C54 114.9(18)
C100 La9 C54 125.4(13)
C55 La9 C54 30.6(5)
C32 La9 C54 56.9(6)
C33 La9 C54 87.5(8)
C34 La9 C54 85.2(9)
La6 La9 C54 122.0(12)
C56 La9 C54 55.8(7)
La7 La9 C35 116.1(18)
C100 La9 C35 109.8(13)
C55 La9 C35 81.5(9)
C32 La9 C35 80.6(9)
C33 La9 C35 52.1(7)
C34 La9 C35 27.3(5)
La6 La9 C35 120.1(11)
C56 La9 C35 52.7(7)
C54 La9 C35 108.4(11)
La7 La9 C31 62.7(13)
C100 La9 C31 137.1(16)
C55 La9 C31 54.5(6)
C32 La9 C31 28.7(5)
C33 La9 C31 54.2(6)
C34 La9 C31 82.2(8)
La6 La9 C31 76.1(9)
C56 La9 C31 83.6(8)
C54 La9 C31 61.0(6)
C35 La9 C31 105.8(9)
La7 La9 C11 60.3(14)
C100 La9 C11 120.2(14)
C55 La9 C11 86.4(8)
C32 La9 C11 55.1(6)
C33 La9 C11 29.5(5)
C34 La9 C11 56.6(7)
La6 La9 C11 71.1(8)
C56 La9 C11 87.0(9)
C54 La9 C11 111.9(9)
C35 La9 C11 61.1(7)
C31 La9 C11 59.9(6)

loop_
_geom_bond_atom_site_label_1
_geom_bond_atom_site_label_2
_geom_bond_distance
C1 C5 1.37(2)
C1 C2 1.406(18)
C1 C9 1.44(2)
C1 La6 2.784(15)
C1 La2 3.001(12)
C2 C3 1.43(2)
C2 C12 1.45(2)
C2 La6 2.446(15)
C2 La2 2.876(12)
C2 La7 3.061(17)
C3 C4 1.44(2)
C3 C15 1.45(2)
C3 La6 2.505(14)
C3 La2 2.607(11)
C4 C18 1.42(2)
C4 C5 1.43(2)
C4 La2 2.604(11)
C4 La4 2.699(14)
C4 La6 2.910(17)
C5 C6 1.437(19)
C5 La4 2.778(14)
C5 La2 2.849(10)
C5 La6 3.041(16)
C6 C20 1.39(2)
C6 C7 1.44(2)
C6 La4 2.782(14)
C7 C41 1.428(19)
C7 C8 1.45(2)
C8 C38 1.45(2)
C8 C9 1.49(2)
C9 C10 1.41(2)
C10 C36 1.430(15)
C10 C11 1.432(14)
C10 La7 2.927(18)
C11 C33 1.398(15)
C11 C12 1.45(2)
C11 La7 2.475(17)
C11 La9 2.83(3)
C11 La6 3.12(2)
C12 C13 1.411(17)
C12 La7 2.497(16)
C12 La6 2.602(19)
C13 C31 1.402(19)
C13 C14 1.44(2)
C13 La7 2.508(15)
C13 La6 2.715(18)
C14 C15 1.40(2)
C14 C29 1.452(17)
C14 La6 2.593(14)
C14 La7 2.947(18)
C14 La2 3.093(10)
C15 C16 1.44(2)
C15 La6 2.531(14)
C15 La2 2.667(10)
C16 C27 1.419(19)
C16 C17 1.458(19)
C16 La2 2.643(10)
C16 La6 2.895(17)
C17 C18 1.42(2)
C17 C25 1.48(2)
C17 La2 2.624(11)
C17 La4 2.657(13)
C18 C19 1.42(2)
C18 La4 2.449(12)
C18 La2 2.653(10)
C19 C23 1.45(2)
C19 C20 1.49(2)
C19 La4 2.411(13)
C19 La2 3.091(11)
C20 C21 1.437(19)
C20 La4 2.691(13)
C21 C42 1.386(16)
C21 C22 1.43(2)
C22 C45 1.39(2)
C22 C23 1.472(18)
C23 C24 1.40(2)
C23 La4 2.672(15)
C24 C25 1.415(19)
C24 C47 1.44(2)
C24 La4 2.769(15)
C25 C26 1.394(17)
C25 La4 2.788(14)
C25 La2 2.975(11)
C26 C27 1.385(18)
C26 C49 1.425(19)
C26 La2 3.124(11)
C27 C28 1.436(16)
C27 La2 2.938(10)
C28 C29 1.395(17)
C28 C51 1.444(15)
C29 C30 1.424(17)
C29 La6 3.007(15)
C29 La7 3.032(17)
C30 C53 1.382(16)
C30 C31 1.424(17)
C30 La7 2.801(16)
C30 La9 3.06(3)
C31 C32 1.349(18)
C31 La7 2.498(15)
C31 La9 2.81(3)
C32 C33 1.429(13)
C32 C55 1.446(13)
C32 La9 2.41(2)
C32 La7 2.595(16)
C33 C34 1.428(12)
C33 La9 2.43(3)
C33 La7 2.599(18)
C34 C35 1.272(15)
C34 C56 1.471(14)
C34 La9 2.46(3)
C35 C36 1.412(12)
C35 C59 1.455(14)
C35 La9 2.77(3)
C36 C37 1.404(14)
C36 La9 3.12(3)
C37 C38 1.405(16)
C37 C60 1.458(12)
C38 C39 1.473(16)
C39 C62 1.419(16)
C39 C40 1.43(2)
C40 C41 1.46(2)
C40 C65 1.55(2)
C41 C42 1.448(18)
C42 C43 1.444(17)
C43 C44 1.390(17)
C43 C65 1.451(17)
C44 C45 1.442(19)
C44 C67 1.48(2)
C44 La3 3.115(19)
C45 C46 1.471(19)
C46 C69 1.36(2)
C46 C47 1.492(19)
C47 C48 1.443(18)
C48 C71 1.407(19)
C48 C49 1.464(16)
C49 C50 1.441(16)
C50 C73 1.399(16)
C50 C51 1.454(15)
C51 C52 1.454(15)
C52 C75 1.440(16)
C52 C53 1.451(15)
C53 C54 1.440(17)
C53 La9 2.99(3)
C54 C55 1.391(16)
C54 C77 1.462(18)
C54 La9 2.73(3)
C55 C56 1.439(13)
C55 La9 2.40(3)
C55 La7 3.103(18)
C56 C57 1.42(2)
C56 La9 2.53(3)
C57 C78 1.423(16)
C57 C58 1.482(16)
C57 La9 3.03(3)
C58 C59 1.48(2)
C58 C81 1.536(16)
C59 C60 1.423(14)
C60 C61 1.332(15)
C61 C82 1.389(12)
C61 C62 1.455(11)
C62 C63 1.392(12)
C62 La3 2.961(19)
C63 C64 1.406(12)
C63 C84 1.447(12)
C63 La3 2.500(16)
C64 C65 1.250(17)
C64 C66 1.434(13)
C64 La3 2.498(16)
C65 La3 2.977(18)
C66 C67 1.387(19)
C66 C85 1.411(13)
C66 La3 2.365(14)
C67 C68 1.370(18)
C67 La3 2.655(17)
C68 C87 1.372(14)
C68 C69 1.413(14)
C68 La3 2.953(18)
C69 C70 1.401(14)
C70 C71 1.369(17)
C70 C88 1.392(14)
C71 C72 1.402(17)
C72 C98 1.418(13)
C72 C73 1.431(12)
C72 La1 2.977(10)
C73 C74 1.432(12)
C73 La5 3.040(14)
C74 C75 1.428(16)
C74 C97 1.447(13)
C74 La5 2.603(13)
C75 C76 1.392(16)
C75 La5 2.736(15)
C76 C77 1.417(17)
C76 C96 1.426(18)
C76 La5 2.718(15)
C77 C78 1.469(18)
C78 C79 1.536(16)
C79 C80 1.457(16)
C79 C96 1.55(2)
C79 La5 2.768(14)
C79 La8 2.84(2)
C80 C93 1.28(2)
C80 C81 1.484(17)
C80 La8 2.52(2)
C80 La5 2.893(16)
C81 C82 1.428(18)
C81 La8 2.96(2)
C82 C83 1.469(12)
C83 C84 1.379(11)
C83 C92 1.429(15)
C83 La3 2.83(2)
C83 La8 3.06(2)
C84 C85 1.424(11)
C84 La3 2.403(19)
C85 C86 1.362(14)
C85 La3 2.364(16)
C86 C87 1.22(2)
C86 C91 1.479(16)
C86 La3 2.767(18)
C87 C88 1.435(15)
C87 La3 3.08(2)
C88 C89 1.23(2)
C88 La1 2.904(15)
C89 C98 1.398(16)
C89 C90 1.445(16)
C89 La1 2.577(13)
C90 C91 1.369(14)
C90 C94 1.422(12)
C90 La1 2.534(13)
C90 La8 2.84(2)
C91 C92 1.409(11)
C91 La1 2.723(12)
C91 La8 2.95(2)
C92 C93 1.451(13)
C92 La8 2.71(2)
C92 La1 2.861(10)
C93 C94 1.433(13)
C93 La8 2.395(18)
C93 La1 2.769(11)
C93 La5 2.917(15)
C94 C95 1.430(16)
C94 La8 2.541(16)
C94 La1 2.602(9)
C94 La5 2.823(13)
C95 C97 1.332(16)
C95 C96 1.51(2)
C95 La5 2.436(14)
C95 La8 2.621(19)
C95 La1 2.714(13)
C96 La5 2.453(13)
C96 La8 2.86(2)
C97 C98 1.458(12)
C97 La5 2.572(15)
C97 La1 2.780(12)
C97 La8 2.97(2)
C98 La1 2.648(11)
C98 La5 3.016(14)
C99 C100 1.187(15)
C99 La3 1.865(15)
C99 La4 2.378(12)
C99 La1 2.597(10)
C99 La2 2.604(10)
C99 La8 2.636(17)
C99 La6 2.785(14)
C99 La5 2.839(13)
C99 La7 2.849(16)
C99 La9 2.91(3)
C100 La9 1.78(3)
C100 La7 1.947(16)
C100 La5 2.340(13)
C100 La8 2.391(16)
C100 La6 2.416(14)
C100 La2 2.601(9)
C100 La1 2.619(10)
C100 La3 2.773(15)
C100 La4 2.825(12)
C101 S1 1.532(9)
C101 S2 1.538(9)
C102 S3 1.532(8)
C102 S4 1.546(8)
C103 S5 1.535(10)
C103 S6 1.539(10)
La1 La8 0.78(2)
La1 La5 1.177(11)
La1 La3 2.452(15)
La2 La6 0.887(17)
La2 La4 1.006(11)
La2 La7 2.224(16)
La3 La8 2.66(2)
La4 La6 1.82(2)
La5 La8 0.856(16)
La6 La7 1.44(2)
La6 La9 2.52(4)
La7 La9 1.15(3)
